data_7242910
loop_
_publ_author_name
'Choe, Solhye'
'Lee, Hyosun'
'Nayab, Saira'

_publ_section_title
;
 Synthesis, structures, and catalytic efficiency in ring opening
 polymerization of rac-lactide with tridentate vs. bidentate cobalt(ii),
 zinc(ii), and cadmium(ii) complexes containing N-substituted
 N,N-bis((3,5-dimethyl-1H-pyrazol-1-yl)methyl)amine ligands
;
_journal_issue 31
_journal_name_full 'RSC Advances'
_journal_page_first 18840
_journal_page_last 18851
_journal_paper_doi 10.1039/D1RA02365A
_journal_volume 11
_journal_year 2021
_chemical_formula_moiety 'C17 H23 Br2 Cd N5 O'
_chemical_formula_sum 'C17 H23 Br2 Cd N5 O'
_chemical_formula_weight 585.62
_space_group_IT_number 33
_space_group_name_Hall 'P 2c -2n'
_space_group_name_H-M_alt 'P n a 21'
_symmetry_cell_setting orthorhombic
_symmetry_space_group_name_Hall 'P 2c -2n'
_symmetry_space_group_name_H-M 'P n a 21'
_atom_sites_solution_hydrogens geom
_atom_sites_solution_primary direct
_atom_sites_solution_secondary difmap
_audit_creation_method SHELXTL
_audit_update_record
;
2021-03-06 deposited with the CCDC.	2021-05-20 downloaded from the CCDC.
;
_cell_angle_alpha 90.00
_cell_angle_beta 90.00
_cell_angle_gamma 90.00
_cell_formula_units_Z 4
_cell_length_a 11.5549(9)
_cell_length_b 14.9462(11)
_cell_length_c 12.0964(9)
_cell_measurement_reflns_used 6004
_cell_measurement_temperature 223(2)
_cell_measurement_theta_max 25.98
_cell_measurement_theta_min 2.73
_cell_volume 2089.1(3)
_computing_cell_refinement 'Bruker SMART'
_computing_data_collection 'Bruker SMART'
_computing_data_reduction 'Bruker SAINT'
_computing_molecular_graphics 'Bruker SHELXTL'
_computing_publication_material 'Bruker SHELXTL'
_computing_structure_refinement 'Bruker SHELXTL'
_computing_structure_solution 'Bruker SHELXTL'
_diffrn_ambient_temperature 223(2)
_diffrn_measured_fraction_theta_full 0.998
_diffrn_measured_fraction_theta_max 0.998
_diffrn_measurement_device_type 'CCD area detector'
_diffrn_measurement_method 'phi and omega scans'
_diffrn_radiation_monochromator graphite
_diffrn_radiation_source 'fine-focus sealed tube'
_diffrn_radiation_type MoK\a
_diffrn_radiation_wavelength 0.71073
_diffrn_reflns_av_R_equivalents 0.0344
_diffrn_reflns_av_sigmaI/netI 0.0480
_diffrn_reflns_limit_h_max 14
_diffrn_reflns_limit_h_min -11
_diffrn_reflns_limit_k_max 15
_diffrn_reflns_limit_k_min -18
_diffrn_reflns_limit_l_max 14
_diffrn_reflns_limit_l_min -14
_diffrn_reflns_number 12348
_diffrn_reflns_theta_full 26.00
_diffrn_reflns_theta_max 26.00
_diffrn_reflns_theta_min 2.17
_exptl_absorpt_coefficient_mu 4.886
_exptl_absorpt_correction_T_max 0.8673
_exptl_absorpt_correction_T_min 0.5478
_exptl_absorpt_correction_type multi-scan
_exptl_absorpt_process_details 'Bruker SADABS'
_exptl_crystal_colour Colorless
_exptl_crystal_density_diffrn 1.862
_exptl_crystal_density_method 'not measured'
_exptl_crystal_description Rod
_exptl_crystal_F_000 1144
_exptl_crystal_size_max 0.14
_exptl_crystal_size_mid 0.04
_exptl_crystal_size_min 0.03
_refine_diff_density_max 0.520
_refine_diff_density_min -1.027
_refine_diff_density_rms 0.155
_refine_ls_abs_structure_details 'Flack H D (1983), Acta Cryst. A39, 876-881'
_refine_ls_abs_structure_Flack 0.007(11)
_refine_ls_extinction_method none
_refine_ls_goodness_of_fit_ref 1.065
_refine_ls_hydrogen_treatment constr
_refine_ls_matrix_type full
_refine_ls_number_parameters 239
_refine_ls_number_reflns 4046
_refine_ls_number_restraints 1
_refine_ls_restrained_S_all 1.064
_refine_ls_R_factor_all 0.0450
_refine_ls_R_factor_gt 0.0305
_refine_ls_shift/su_max 0.000
_refine_ls_shift/su_mean 0.000
_refine_ls_structure_factor_coef Fsqd
_refine_ls_weighting_details 'calc w=1/[\s^2^(Fo^2^)+(0.0464P)^2^+0.0000P] where P=(Fo^2^+2Fc^2^)/3'
_refine_ls_weighting_scheme calc
_refine_ls_wR_factor_gt 0.0717
_refine_ls_wR_factor_ref 0.0933
_reflns_number_gt 3201
_reflns_number_total 4046
_reflns_threshold_expression >2sigma(I)
_cod_data_source_file d1ra02365a2.cif
_cod_data_source_block H49CdBr2-a
_cod_depositor_comments
;
The following automatic conversions were performed:

data item '_exptl_absorpt_correction_type' value 'Multi-scan' was
changed to 'multi-scan' in accordance with the
/home/data/users/saulius/crontab/automatic-downloads/rss-feeds/RSC/lib/dictionaries/cif_core.dic
dictionary named 'cif_core.dic' version 2.4.2 last updated on
2011-04-26.

data item '_symmetry_cell_setting' value 'Orthorhombic' was changed
to 'orthorhombic' in accordance with the
/home/data/users/saulius/crontab/automatic-downloads/rss-feeds/RSC/lib/dictionaries/cif_core.dic
dictionary named 'cif_core.dic' version 2.4.2 last updated on
2011-04-26.

Automatic conversion script
Id: cif_fix_values 7556 2019-12-06 15:28:31Z antanas 
;
_cod_original_sg_symbol_H-M Pna2(1)
_cod_database_code 7242910

loop_
_symmetry_equiv_pos_as_xyz
'x, y, z'
'-x, -y, z+1/2'
'x+1/2, -y+1/2, z'
'-x+1/2, y+1/2, z+1/2'

loop_
_atom_site_label
_atom_site_type_symbol
_atom_site_fract_x
_atom_site_fract_y
_atom_site_fract_z
_atom_site_U_iso_or_equiv
_atom_site_adp_type
_atom_site_occupancy
_atom_site_symmetry_multiplicity
_atom_site_calc_flag
_atom_site_refinement_flags
_atom_site_disorder_assembly
_atom_site_disorder_group
Cd1 Cd 0.48549(4) 0.00781(2) 0.55913(4) 0.02916(13) Uani 1 1 d . . .
Br1 Br 0.38635(7) 0.01533(4) 0.75158(7) 0.0435(2) Uani 1 1 d . . .
Br2 Br 0.70540(6) -0.00618(4) 0.57997(5) 0.03696(19) Uani 1 1 d . . .
N1 N 0.4206(5) -0.1321(3) 0.5105(4) 0.0352(13) Uani 1 1 d . . .
N2 N 0.3310(5) -0.1377(3) 0.4366(4) 0.0315(12) Uani 1 1 d . . .
N3 N 0.3093(4) 0.0199(3) 0.4251(4) 0.0258(12) Uani 1 1 d . . .
N4 N 0.3736(4) 0.1703(3) 0.4311(5) 0.0304(12) Uani 1 1 d . . .
N5 N 0.4598(4) 0.1538(3) 0.5049(4) 0.0302(12) Uani 1 1 d . . .
C1 C 0.4208(6) -0.2104(4) 0.5634(7) 0.0400(16) Uani 1 1 d . . .
C2 C 0.3320(7) -0.2656(4) 0.5221(6) 0.046(2) Uani 1 1 d . . .
H2 H 0.3139 -0.3238 0.5458 0.056 Uiso 1 1 calc R . .
C3 C 0.2771(6) -0.2182(4) 0.4408(6) 0.0393(17) Uani 1 1 d . . .
C4 C 0.3141(5) -0.0627(4) 0.3615(5) 0.0291(14) Uani 1 1 d . . .
H4A H 0.2419 -0.0706 0.3202 0.035 Uiso 1 1 calc R . .
H4B H 0.3781 -0.0600 0.3085 0.035 Uiso 1 1 calc R . .
C5 C 0.3377(6) 0.0984(4) 0.3590(5) 0.0334(15) Uani 1 1 d . . .
H5A H 0.4002 0.0839 0.3072 0.040 Uiso 1 1 calc R . .
H5B H 0.2699 0.1170 0.3161 0.040 Uiso 1 1 calc R . .
C6 C 0.3368(7) 0.2567(4) 0.4356(6) 0.0430(19) Uani 1 1 d . . .
C7 C 0.4030(7) 0.2971(4) 0.5173(6) 0.046(2) Uani 1 1 d . . .
H7 H 0.3983 0.3570 0.5404 0.055 Uiso 1 1 calc R . .
C8 C 0.4781(6) 0.2316(4) 0.5585(7) 0.0351(14) Uani 1 1 d . . .
C9 C 0.5060(8) -0.2283(5) 0.6530(7) 0.053(2) Uani 1 1 d . . .
H9A H 0.5834 -0.2297 0.6221 0.080 Uiso 1 1 calc R . .
H9B H 0.4888 -0.2855 0.6872 0.080 Uiso 1 1 calc R . .
H9C H 0.5012 -0.1813 0.7082 0.080 Uiso 1 1 calc R . .
C10 C 0.1794(7) -0.2432(5) 0.3676(7) 0.055(2) Uani 1 1 d . . .
H10A H 0.1107 -0.2103 0.3893 0.083 Uiso 1 1 calc R . .
H10B H 0.1648 -0.3069 0.3739 0.083 Uiso 1 1 calc R . .
H10C H 0.1989 -0.2288 0.2916 0.083 Uiso 1 1 calc R . .
C11 C 0.2417(7) 0.2920(5) 0.3674(6) 0.0495(19) Uani 1 1 d . . .
H11A H 0.2617 0.2866 0.2898 0.074 Uiso 1 1 calc R . .
H11B H 0.2290 0.3545 0.3853 0.074 Uiso 1 1 calc R . .
H11C H 0.1717 0.2583 0.3821 0.074 Uiso 1 1 calc R . .
C12 C 0.5675(8) 0.2384(4) 0.6481(7) 0.0469(19) Uani 1 1 d . . .
H12A H 0.5400 0.2080 0.7139 0.070 Uiso 1 1 calc R . .
H12B H 0.5815 0.3010 0.6651 0.070 Uiso 1 1 calc R . .
H12C H 0.6390 0.2109 0.6233 0.070 Uiso 1 1 calc R . .
C13 C 0.2022(7) 0.0308(4) 0.4892(6) 0.0425(19) Uani 1 1 d . . .
H13A H 0.2000 0.0918 0.5186 0.051 Uiso 1 1 calc R . .
H13B H 0.2049 -0.0103 0.5523 0.051 Uiso 1 1 calc R . .
C14 C 0.0943(6) 0.0144(4) 0.4276(7) 0.0367(17) Uani 1 1 d . . .
C15 C 0.0077(6) -0.0401(6) 0.4459(7) 0.0477(19) Uani 1 1 d . . .
H15 H 0.0008 -0.0799 0.5057 0.057 Uiso 1 1 calc R . .
C16 C -0.0748(7) -0.0287(6) 0.3586(8) 0.055(2) Uani 1 1 d . . .
H16 H -0.1447 -0.0599 0.3487 0.066 Uiso 1 1 calc R . .
C17 C -0.0324(9) 0.0342(7) 0.2957(9) 0.076(3) Uani 1 1 d . . .
H17 H -0.0681 0.0563 0.2314 0.092 Uiso 1 1 calc R . .
O1 O 0.0728(5) 0.0639(4) 0.3371(5) 0.0663(18) Uani 1 1 d . . .

loop_
_atom_site_aniso_label
_atom_site_aniso_U_11
_atom_site_aniso_U_22
_atom_site_aniso_U_33
_atom_site_aniso_U_23
_atom_site_aniso_U_13
_atom_site_aniso_U_12
Cd1 0.0275(3) 0.0227(2) 0.0373(3) -0.0004(3) -0.0007(2) -0.00080(16)
Br1 0.0380(4) 0.0490(4) 0.0436(4) -0.0018(5) 0.0107(3) -0.0004(3)
Br2 0.0305(4) 0.0380(3) 0.0423(4) 0.0015(4) 0.0018(3) 0.0040(3)
N1 0.048(4) 0.018(2) 0.040(3) -0.003(2) -0.003(3) -0.001(2)
N2 0.038(3) 0.024(3) 0.033(3) -0.003(2) 0.000(3) -0.005(2)
N3 0.019(3) 0.027(3) 0.031(3) -0.002(2) 0.010(2) -0.003(2)
N4 0.013(3) 0.030(3) 0.048(3) 0.001(2) -0.004(3) 0.004(2)
N5 0.020(3) 0.024(3) 0.047(3) 0.001(2) -0.005(2) 0.001(2)
C1 0.052(5) 0.025(3) 0.043(4) -0.004(3) 0.008(4) -0.001(3)
C2 0.064(6) 0.024(3) 0.051(5) 0.002(3) 0.019(4) -0.006(3)
C3 0.043(5) 0.026(3) 0.049(5) -0.009(3) 0.004(4) -0.008(3)
C4 0.021(3) 0.034(4) 0.033(3) -0.003(3) 0.003(3) -0.006(3)
C5 0.043(5) 0.029(3) 0.028(3) 0.003(3) -0.003(3) 0.002(3)
C6 0.061(6) 0.020(3) 0.048(5) 0.003(3) 0.007(4) 0.006(3)
C7 0.067(6) 0.018(3) 0.054(5) -0.003(3) 0.003(4) 0.001(3)
C8 0.046(4) 0.030(3) 0.029(3) 0.001(3) 0.009(4) -0.003(3)
C9 0.061(6) 0.029(4) 0.069(6) 0.012(4) -0.009(4) 0.006(4)
C10 0.048(5) 0.044(5) 0.073(6) -0.015(4) 0.001(5) -0.019(3)
C11 0.052(5) 0.034(4) 0.062(5) 0.004(3) -0.002(4) 0.017(3)
C12 0.055(5) 0.033(4) 0.054(5) -0.007(4) -0.015(4) -0.007(4)
C13 0.055(6) 0.036(4) 0.036(4) 0.000(3) 0.005(3) 0.009(3)
C14 0.014(4) 0.037(4) 0.059(5) 0.000(3) 0.004(3) -0.002(3)
C15 0.027(4) 0.063(5) 0.053(5) 0.015(4) -0.003(4) 0.003(4)
C16 0.029(5) 0.066(6) 0.071(6) -0.006(5) 0.004(4) -0.011(4)
C17 0.052(6) 0.093(7) 0.084(7) 0.027(6) -0.022(5) 0.004(5)
O1 0.050(4) 0.074(4) 0.075(4) 0.034(3) -0.018(3) -0.017(3)

loop_
_atom_type_symbol
_atom_type_description
_atom_type_scat_dispersion_real
_atom_type_scat_dispersion_imag
_atom_type_scat_source
C C 0.0033 0.0016 'International Tables Vol C Tables 4.2.6.8 and 6.1.1.4'
H H 0.0000 0.0000 'International Tables Vol C Tables 4.2.6.8 and 6.1.1.4'
N N 0.0061 0.0033 'International Tables Vol C Tables 4.2.6.8 and 6.1.1.4'
O O 0.0106 0.0060 'International Tables Vol C Tables 4.2.6.8 and 6.1.1.4'
Br Br -0.2901 2.4595 'International Tables Vol C Tables 4.2.6.8 and 6.1.1.4'
Cd Cd -0.8075 1.2024 'International Tables Vol C Tables 4.2.6.8 and 6.1.1.4'

loop_
_geom_angle_atom_site_label_1
_geom_angle_atom_site_label_2
_geom_angle_atom_site_label_3
_geom_angle
_geom_angle_site_symmetry_1
_geom_angle_site_symmetry_3
_geom_angle_publ_flag
N5 Cd1 N1 138.5(2) . . ?
N5 Cd1 Br2 103.51(13) . . ?
N1 Cd1 Br2 105.92(15) . . ?
N5 Cd1 Br1 99.09(13) . . ?
N1 Cd1 Br1 97.18(14) . . ?
Br2 Cd1 Br1 110.66(3) . . ?
N5 Cd1 N3 69.87(16) . . ?
N1 Cd1 N3 69.50(17) . . ?
Br2 Cd1 N3 147.22(11) . . ?
Br1 Cd1 N3 102.12(11) . . ?
C1 N1 N2 105.1(5) . . ?
C1 N1 Cd1 132.5(5) . . ?
N2 N1 Cd1 117.9(3) . . ?
C3 N2 N1 112.1(5) . . ?
C3 N2 C4 130.2(6) . . ?
N1 N2 C4 117.5(5) . . ?
C4 N3 C5 112.6(5) . . ?
C4 N3 C13 113.9(5) . . ?
C5 N3 C13 113.0(5) . . ?
C4 N3 Cd1 103.9(3) . . ?
C5 N3 Cd1 102.8(4) . . ?
C13 N3 Cd1 109.7(4) . . ?
C6 N4 N5 112.0(5) . . ?
C6 N4 C5 129.8(6) . . ?
N5 N4 C5 118.1(5) . . ?
C8 N5 N4 105.9(5) . . ?
C8 N5 Cd1 131.4(5) . . ?
N4 N5 Cd1 117.0(3) . . ?
N1 C1 C2 110.0(7) . . ?
N1 C1 C9 120.5(6) . . ?
C2 C1 C9 129.4(6) . . ?
C3 C2 C1 106.9(6) . . ?
C3 C2 H2 126.6 . . ?
C1 C2 H2 126.6 . . ?
N2 C3 C2 105.9(6) . . ?
N2 C3 C10 123.4(7) . . ?
C2 C3 C10 130.7(7) . . ?
N2 C4 N3 109.2(5) . . ?
N2 C4 H4A 109.8 . . ?
N3 C4 H4A 109.8 . . ?
N2 C4 H4B 109.8 . . ?
N3 C4 H4B 109.8 . . ?
H4A C4 H4B 108.3 . . ?
N4 C5 N3 109.4(5) . . ?
N4 C5 H5A 109.8 . . ?
N3 C5 H5A 109.8 . . ?
N4 C5 H5B 109.8 . . ?
N3 C5 H5B 109.8 . . ?
H5A C5 H5B 108.2 . . ?
N4 C6 C7 105.6(6) . . ?
N4 C6 C11 123.5(7) . . ?
C7 C6 C11 130.8(6) . . ?
C6 C7 C8 106.9(6) . . ?
C6 C7 H7 126.6 . . ?
C8 C7 H7 126.6 . . ?
N5 C8 C7 109.6(6) . . ?
N5 C8 C12 121.0(6) . . ?
C7 C8 C12 129.5(6) . . ?
C1 C9 H9A 109.5 . . ?
C1 C9 H9B 109.5 . . ?
H9A C9 H9B 109.5 . . ?
C1 C9 H9C 109.5 . . ?
H9A C9 H9C 109.5 . . ?
H9B C9 H9C 109.5 . . ?
C3 C10 H10A 109.5 . . ?
C3 C10 H10B 109.5 . . ?
H10A C10 H10B 109.5 . . ?
C3 C10 H10C 109.5 . . ?
H10A C10 H10C 109.5 . . ?
H10B C10 H10C 109.5 . . ?
C6 C11 H11A 109.5 . . ?
C6 C11 H11B 109.5 . . ?
H11A C11 H11B 109.5 . . ?
C6 C11 H11C 109.5 . . ?
H11A C11 H11C 109.5 . . ?
H11B C11 H11C 109.5 . . ?
C8 C12 H12A 109.5 . . ?
C8 C12 H12B 109.5 . . ?
H12A C12 H12B 109.5 . . ?
C8 C12 H12C 109.5 . . ?
H12A C12 H12C 109.5 . . ?
H12B C12 H12C 109.5 . . ?
N3 C13 C14 115.3(6) . . ?
N3 C13 H13A 108.4 . . ?
C14 C13 H13A 108.4 . . ?
N3 C13 H13B 108.4 . . ?
C14 C13 H13B 108.4 . . ?
H13A C13 H13B 107.5 . . ?
C15 C14 O1 109.8(7) . . ?
C15 C14 C13 131.7(8) . . ?
O1 C14 C13 118.5(6) . . ?
C14 C15 C16 108.1(7) . . ?
C14 C15 H15 126.0 . . ?
C16 C15 H15 126.0 . . ?
C17 C16 C15 105.4(7) . . ?
C17 C16 H16 127.3 . . ?
C15 C16 H16 127.3 . . ?
C16 C17 O1 110.4(8) . . ?
C16 C17 H17 124.8 . . ?
O1 C17 H17 124.8 . . ?
C14 O1 C17 106.2(6) . . ?

loop_
_geom_bond_atom_site_label_1
_geom_bond_atom_site_label_2
_geom_bond_distance
_geom_bond_site_symmetry_2
_geom_bond_publ_flag
Cd1 N5 2.298(5) . ?
Cd1 N1 2.298(5) . ?
Cd1 Br2 2.5621(8) . ?
Cd1 Br1 2.5970(10) . ?
Cd1 N3 2.609(5) . ?
N1 C1 1.334(8) . ?
N1 N2 1.371(8) . ?
N2 C3 1.356(8) . ?
N2 C4 1.455(8) . ?
N3 C4 1.456(7) . ?
N3 C5 1.457(7) . ?
N3 C13 1.469(9) . ?
N4 C6 1.360(7) . ?
N4 N5 1.360(7) . ?
N4 C5 1.444(8) . ?
N5 C8 1.348(8) . ?
C1 C2 1.408(10) . ?
C1 C9 1.488(11) . ?
C2 C3 1.368(11) . ?
C2 H2 0.9400 . ?
C3 C10 1.482(10) . ?
C4 H4A 0.9800 . ?
C4 H4B 0.9800 . ?
C5 H5A 0.9800 . ?
C5 H5B 0.9800 . ?
C6 C7 1.388(10) . ?
C6 C11 1.472(10) . ?
C7 C8 1.400(9) . ?
C7 H7 0.9400 . ?
C8 C12 1.502(11) . ?
C9 H9A 0.9700 . ?
C9 H9B 0.9700 . ?
C9 H9C 0.9700 . ?
C10 H10A 0.9700 . ?
C10 H10B 0.9700 . ?
C10 H10C 0.9700 . ?
C11 H11A 0.9700 . ?
C11 H11B 0.9700 . ?
C11 H11C 0.9700 . ?
C12 H12A 0.9700 . ?
C12 H12B 0.9700 . ?
C12 H12C 0.9700 . ?
C13 C14 1.473(10) . ?
C13 H13A 0.9800 . ?
C13 H13B 0.9800 . ?
C14 C15 1.309(10) . ?
C14 O1 1.344(9) . ?
C15 C16 1.433(12) . ?
C15 H15 0.9400 . ?
C16 C17 1.305(13) . ?
C16 H16 0.9400 . ?
C17 O1 1.388(11) . ?
C17 H17 0.9400 . ?

loop_
_geom_torsion_atom_site_label_1
_geom_torsion_atom_site_label_2
_geom_torsion_atom_site_label_3
_geom_torsion_atom_site_label_4
_geom_torsion
_geom_torsion_site_symmetry_1
_geom_torsion_site_symmetry_2
_geom_torsion_site_symmetry_3
_geom_torsion_site_symmetry_4
_geom_torsion_publ_flag
N5 Cd1 N1 C1 -162.0(5) . . . . ?
Br2 Cd1 N1 C1 64.5(7) . . . . ?
Br1 Cd1 N1 C1 -49.5(6) . . . . ?
N3 Cd1 N1 C1 -149.8(7) . . . . ?
N5 Cd1 N1 N2 -9.6(6) . . . . ?
Br2 Cd1 N1 N2 -143.2(4) . . . . ?
Br1 Cd1 N1 N2 102.9(4) . . . . ?
N3 Cd1 N1 N2 2.6(4) . . . . ?
C1 N1 N2 C3 -1.2(7) . . . . ?
Cd1 N1 N2 C3 -160.5(4) . . . . ?
C1 N1 N2 C4 -176.3(6) . . . . ?
Cd1 N1 N2 C4 24.4(7) . . . . ?
N5 Cd1 N3 C4 144.5(4) . . . . ?
N1 Cd1 N3 C4 -26.9(4) . . . . ?
Br2 Cd1 N3 C4 60.8(4) . . . . ?
Br1 Cd1 N3 C4 -120.1(3) . . . . ?
N5 Cd1 N3 C5 27.0(4) . . . . ?
N1 Cd1 N3 C5 -144.5(4) . . . . ?
Br2 Cd1 N3 C5 -56.7(4) . . . . ?
Br1 Cd1 N3 C5 122.3(3) . . . . ?
N5 Cd1 N3 C13 -93.5(4) . . . . ?
N1 Cd1 N3 C13 95.1(4) . . . . ?
Br2 Cd1 N3 C13 -177.2(3) . . . . ?
Br1 Cd1 N3 C13 1.9(4) . . . . ?
C6 N4 N5 C8 0.4(7) . . . . ?
C5 N4 N5 C8 178.3(5) . . . . ?
C6 N4 N5 Cd1 157.0(4) . . . . ?
C5 N4 N5 Cd1 -25.2(7) . . . . ?
N1 Cd1 N5 C8 158.9(5) . . . . ?
Br2 Cd1 N5 C8 -66.8(6) . . . . ?
Br1 Cd1 N5 C8 47.1(6) . . . . ?
N3 Cd1 N5 C8 146.8(6) . . . . ?
N1 Cd1 N5 N4 9.6(6) . . . . ?
Br2 Cd1 N5 N4 143.9(4) . . . . ?
Br1 Cd1 N5 N4 -102.2(4) . . . . ?
N3 Cd1 N5 N4 -2.5(4) . . . . ?
N2 N1 C1 C2 0.5(7) . . . . ?
Cd1 N1 C1 C2 155.4(5) . . . . ?
N2 N1 C1 C9 -178.6(6) . . . . ?
Cd1 N1 C1 C9 -23.7(10) . . . . ?
N1 C1 C2 C3 0.3(8) . . . . ?
C9 C1 C2 C3 179.4(7) . . . . ?
N1 N2 C3 C2 1.4(8) . . . . ?
C4 N2 C3 C2 175.7(6) . . . . ?
N1 N2 C3 C10 -178.2(7) . . . . ?
C4 N2 C3 C10 -3.9(11) . . . . ?
C1 C2 C3 N2 -1.0(8) . . . . ?
C1 C2 C3 C10 178.6(8) . . . . ?
C3 N2 C4 N3 134.2(6) . . . . ?
N1 N2 C4 N3 -51.7(7) . . . . ?
C5 N3 C4 N2 157.6(5) . . . . ?
C13 N3 C4 N2 -72.2(7) . . . . ?
Cd1 N3 C4 N2 47.1(5) . . . . ?
C6 N4 C5 N3 -129.3(7) . . . . ?
N5 N4 C5 N3 53.2(7) . . . . ?
C4 N3 C5 N4 -158.7(5) . . . . ?
C13 N3 C5 N4 70.6(7) . . . . ?
Cd1 N3 C5 N4 -47.5(5) . . . . ?
N5 N4 C6 C7 -0.3(8) . . . . ?
C5 N4 C6 C7 -177.9(6) . . . . ?
N5 N4 C6 C11 -177.9(7) . . . . ?
C5 N4 C6 C11 4.6(12) . . . . ?
N4 C6 C7 C8 0.1(8) . . . . ?
C11 C6 C7 C8 177.4(8) . . . . ?
N4 N5 C8 C7 -0.3(7) . . . . ?
Cd1 N5 C8 C7 -152.1(5) . . . . ?
N4 N5 C8 C12 179.3(7) . . . . ?
Cd1 N5 C8 C12 27.6(10) . . . . ?
C6 C7 C8 N5 0.1(8) . . . . ?
C6 C7 C8 C12 -179.5(8) . . . . ?
C4 N3 C13 C14 -48.4(8) . . . . ?
C5 N3 C13 C14 81.7(7) . . . . ?
Cd1 N3 C13 C14 -164.3(4) . . . . ?
N3 C13 C14 C15 124.2(9) . . . . ?
N3 C13 C14 O1 -58.3(9) . . . . ?
O1 C14 C15 C16 2.6(10) . . . . ?
C13 C14 C15 C16 -179.7(8) . . . . ?
C14 C15 C16 C17 -1.7(12) . . . . ?
C15 C16 C17 O1 0.2(13) . . . . ?
C15 C14 O1 C17 -2.5(10) . . . . ?
C13 C14 O1 C17 179.5(7) . . . . ?
C16 C17 O1 C14 1.4(12) . . . . ?
